data_7042225
loop_
_publ_author_name
'Li, Ning'
'Garc\'ia-Rodr\'iguez, Ra\'ul'
'Matthews, Peter D.'
'Luo, He-Kuan'
'Wright, Dominic S.'

_publ_section_title
;
 Synthesis, structure and paramagnetic NMR analysis of a series of
 lanthanide-containing [LnTi6O3(O(i)Pr)9(salicylate)6] cages.
;
_journal_issue 13
_journal_name_full 'Dalton transactions (Cambridge, England : 2003)'
_journal_page_first 4287
_journal_page_last 4295
_journal_paper_doi 10.1039/c7dt00049a
_journal_volume 46
_journal_year 2017
_chemical_formula_moiety 'C69 H87 Nd O30 Ti6'
_chemical_formula_sum 'C69 H87 Nd O30 Ti6'
_chemical_formula_weight 1828.02
_space_group_crystal_system hexagonal
_space_group_IT_number 174
_space_group_name_Hall 'P -6'
_space_group_name_H-M_alt 'P -6'
_symmetry_space_group_name_Hall 'P -6'
_symmetry_space_group_name_H-M 'P -6'
_atom_sites_solution_hydrogens geom
_audit_creation_method SHELXL-2016/6
_audit_update_record
;
2017-02-27 deposited with the CCDC.
2017-03-01 downloaded from the CCDC.
;
_cell_angle_alpha 90
_cell_angle_beta 90
_cell_angle_gamma 120
_cell_formula_units_Z 2
_cell_length_a 14.9289(4)
_cell_length_b 14.9289(4)
_cell_length_c 23.5597(7)
_cell_measurement_reflns_used 9985
_cell_measurement_temperature 180(2)
_cell_measurement_theta_max 61.6
_cell_measurement_theta_min 3.4
_cell_volume 4547.3(2)
_computing_cell_refinement 'refinement of XYZ centroids > 20sigma(I)'
_computing_data_collection 'Bruker software package, narrow-frames'
_computing_data_reduction
;
 Bruker SAINT software package, narrow frame algorithm
;
_computing_molecular_graphics 'SHELXL-2016/6 (Sheldrick, 2016)'
_computing_publication_material 'SHELXL-2016/6 (Sheldrick, 2016)'
_computing_structure_refinement 'SHELXL-2016/6 (Sheldrick, 2016)'
_computing_structure_solution 'SHELXT 2014/4 (Sheldrick, 2014)'
_diffrn_ambient_temperature 180(2)
_diffrn_measured_fraction_theta_full 0.998
_diffrn_measured_fraction_theta_max 0.999
_diffrn_measurement_device_type 'Bruker QUEST D8 CCD'
_diffrn_measurement_method 'Thin slice \w and \f scans'
_diffrn_radiation_source '30W microfocus sealed tube, Quazar optics'
_diffrn_radiation_type CuK\a
_diffrn_radiation_wavelength 1.54178
_diffrn_reflns_av_R_equivalents 0.0745
_diffrn_reflns_av_unetI/netI 0.0677
_diffrn_reflns_Laue_measured_fraction_full 0.998
_diffrn_reflns_Laue_measured_fraction_max 0.999
_diffrn_reflns_limit_h_max 16
_diffrn_reflns_limit_h_min -16
_diffrn_reflns_limit_k_max 16
_diffrn_reflns_limit_k_min -16
_diffrn_reflns_limit_l_max 26
_diffrn_reflns_limit_l_min -26
_diffrn_reflns_number 26755
_diffrn_reflns_point_group_measured_fraction_full 0.995
_diffrn_reflns_point_group_measured_fraction_max 0.996
_diffrn_reflns_theta_full 61.253
_diffrn_reflns_theta_max 61.253
_diffrn_reflns_theta_min 3.418
_exptl_absorpt_coefficient_mu 9.130
_exptl_absorpt_correction_T_max 0.407
_exptl_absorpt_correction_T_min 0.341
_exptl_absorpt_correction_type multi-scan
_exptl_absorpt_process_details
;
multi-scan from symmetry-related measurements (SADABS) 
;
_exptl_crystal_colour yellow
_exptl_crystal_density_diffrn 1.335
_exptl_crystal_description block
_exptl_crystal_F_000 1866
_exptl_crystal_size_max 0.150
_exptl_crystal_size_mid 0.140
_exptl_crystal_size_min 0.120
_exptl_transmission_factor_max 1.00
_exptl_transmission_factor_min 0.792
_refine_diff_density_max 4.636
_refine_diff_density_min -0.549
_refine_diff_density_rms 0.159
_refine_ls_abs_structure_details
;
 Flack x determined using 1864 quotients [(I+)-(I-)]/[(I+)+(I-)]
 (Parsons, Flack and Wagner, Acta Cryst. B69 (2013) 249-259).
;
_refine_ls_abs_structure_Flack 0.024(4)
_refine_ls_extinction_method none
_refine_ls_goodness_of_fit_ref 1.118
_refine_ls_hydrogen_treatment constr
_refine_ls_matrix_type full
_refine_ls_number_parameters 331
_refine_ls_number_reflns 4755
_refine_ls_number_restraints 212
_refine_ls_restrained_S_all 1.109
_refine_ls_R_factor_all 0.0708
_refine_ls_R_factor_gt 0.0603
_refine_ls_shift/su_max 0.000
_refine_ls_shift/su_mean 0.000
_refine_ls_structure_factor_coef Fsqd
_refine_ls_weighting_details 'w=1/[\s^2^(Fo^2^)+(0.1167P)^2^+0.5826P] where P=(Fo^2^+2Fc^2^)/3'
_refine_ls_weighting_scheme calc
_refine_ls_wR_factor_gt 0.1638
_refine_ls_wR_factor_ref 0.1729
_reflns_Friedel_coverage 0.983
_reflns_Friedel_fraction_full 0.992
_reflns_Friedel_fraction_max 0.993
_reflns_number_gt 4263
_reflns_number_total 4755
_reflns_threshold_expression 'I > 2\s(I)'
_cod_data_source_file c7dt00049a2.cif
_cod_data_source_block nd_b
_cod_depositor_comments 'Adding full bibliography for 7042216--7042227.cif.'
_cod_original_cell_volume 4547.3(3)
_cod_database_code 7042225
_shelx_shelxl_version_number 2016/6
_shelx_space_group_comment
;
The symmetry employed for this shelxl refinement is uniquely defined
by the following loop, which should always be used as a source of
symmetry information in preference to the above space-group names.
They are only intended as comments.
;
_shelx_estimated_absorpt_t_min 0.341
_shelx_estimated_absorpt_t_max 0.407

loop_
_space_group_symop_operation_xyz
'x, y, z'
'-y, x-y, z'
'-x+y, -x, z'
'x, y, -z'
'-y, x-y, -z'
'-x+y, -x, -z'

loop_
_atom_site_label
_atom_site_type_symbol
_atom_site_fract_x
_atom_site_fract_y
_atom_site_fract_z
_atom_site_U_iso_or_equiv
_atom_site_adp_type
_atom_site_occupancy
_atom_site_site_symmetry_order
_atom_site_calc_flag
_atom_site_refinement_flags_posn
_atom_site_refinement_flags_adp
_atom_site_refinement_flags_occupancy
_atom_site_disorder_assembly
_atom_site_disorder_group
Nd1 Nd 0.666667 0.333333 0.500000 0.0214(7) Uani 1 6 d S T P . .
Nd2 Nd 1.000000 1.000000 1.000000 0.0217(7) Uani 1 6 d S T P . .
Ti1 Ti 0.4645(3) 0.3631(3) 0.56348(14) 0.0311(9) Uani 1 1 d . . . . .
Ti2 Ti 0.8082(3) 0.7612(3) 0.93666(13) 0.0313(8) Uani 1 1 d . . . . .
O1 O 0.4990(14) 0.3069(14) 0.500000 0.030(4) Uani 1 2 d S TU P . .
O2 O 0.4835(13) 0.4594(13) 0.500000 0.035(5) Uani 1 2 d S TU P C .
O3 O 0.3282(11) 0.2946(11) 0.5648(6) 0.046(4) Uani 1 1 d D U . . .
O4 O 0.4781(11) 0.4535(11) 0.6224(6) 0.050(4) Uani 1 1 d . U . . .
O5 O 0.4691(11) 0.2563(10) 0.6143(6) 0.038(3) Uani 1 1 d . U . . .
O6 O 0.6315(10) 0.4363(9) 0.5755(5) 0.032(3) Uani 1 1 d . U . . .
O21 O 0.8320(14) 0.8489(14) 1.000000 0.029(4) Uani 1 2 d S TU P . .
O22 O 0.8326(15) 0.6872(12) 1.000000 0.034(4) Uani 1 2 d S TU P G .
O23 O 0.6717(10) 0.6819(11) 0.9354(5) 0.036(3) Uani 1 1 d D U . . .
O24 O 0.8281(9) 0.6922(9) 0.8765(5) 0.034(3) Uani 1 1 d . U . . .
O25 O 0.9748(10) 0.8652(10) 0.9254(5) 0.029(3) Uani 1 1 d . U . . .
O26 O 0.8060(11) 0.8694(12) 0.8852(6) 0.038(4) Uani 1 1 d . U . . .
C2 C 0.479(3) 0.559(2) 0.500000 0.058(9) Uani 1 2 d S TU P . .
H2A H 0.466963 0.560159 0.541744 0.070 Uiso 0.5 1 calc R U P A -1
C2A C 0.588(3) 0.653(4) 0.500000 0.085(12) Uani 1 2 d S TU P C .
H2AA H 0.636015 0.632338 0.515321 0.128 Uiso 0.5 1 calc R U P B -1
H2AB H 0.607784 0.677929 0.461075 0.128 Uiso 0.5 1 calc R U P B -1
H2AC H 0.589459 0.707523 0.523604 0.128 Uiso 0.5 1 calc R U P B -1
C2B C 0.374(4) 0.542(4) 0.482(2) 0.072(18) Uani 0.5 1 d . U P C -1
H2BA H 0.321570 0.469352 0.489004 0.109 Uiso 0.5 1 calc R U P C -1
H2BB H 0.356995 0.586952 0.504167 0.109 Uiso 0.5 1 calc R U P C -1
H2BC H 0.375320 0.557358 0.441638 0.109 Uiso 0.5 1 calc R U P C -1
C3 C 0.247(3) 0.249(3) 0.6057(17) 0.081(12) Uiso 0.53(3) 1 d D U P D 1
H3 H 0.278942 0.250696 0.643153 0.097 Uiso 0.53(3) 1 calc R U P D 1
C3A C 0.194(3) 0.306(4) 0.612(2) 0.076(8) Uiso 0.53(3) 1 d D U P D 1
H3AA H 0.243807 0.378129 0.621202 0.114 Uiso 0.53(3) 1 calc R U P D 1
H3AB H 0.159104 0.303862 0.575986 0.114 Uiso 0.53(3) 1 calc R U P D 1
H3AC H 0.142313 0.275636 0.642102 0.114 Uiso 0.53(3) 1 calc R U P D 1
C3B C 0.180(3) 0.144(3) 0.592(2) 0.076(8) Uiso 0.53(3) 1 d D U P D 1
H3BA H 0.123902 0.112353 0.619973 0.114 Uiso 0.53(3) 1 calc R U P D 1
H3BB H 0.150164 0.138574 0.554113 0.114 Uiso 0.53(3) 1 calc R U P D 1
H3BC H 0.218768 0.106799 0.592106 0.114 Uiso 0.53(3) 1 calc R U P D 1
C3' C 0.220(2) 0.231(3) 0.557(2) 0.081(12) Uiso 0.47(3) 1 d D U P D 2
H3A' H 0.205604 0.250440 0.519154 0.097 Uiso 0.47(3) 1 calc R U P D 2
C3A' C 0.162(3) 0.255(4) 0.596(2) 0.076(8) Uiso 0.47(3) 1 d D U P D 2
H3AD H 0.189794 0.329572 0.596752 0.114 Uiso 0.47(3) 1 calc R U P D 2
H3AE H 0.089268 0.220440 0.583362 0.114 Uiso 0.47(3) 1 calc R U P D 2
H3AF H 0.165407 0.230034 0.633787 0.114 Uiso 0.47(3) 1 calc R U P D 2
C3B' C 0.185(3) 0.124(3) 0.553(3) 0.076(8) Uiso 0.47(3) 1 d D U P D 2
H3BD H 0.227935 0.113146 0.526012 0.114 Uiso 0.47(3) 1 calc R U P D 2
H3BE H 0.188918 0.097696 0.590425 0.114 Uiso 0.47(3) 1 calc R U P D 2
H3BF H 0.112779 0.088102 0.539999 0.114 Uiso 0.47(3) 1 calc R U P D 2
C11 C 0.5517(17) 0.5290(15) 0.6545(9) 0.041(5) Uani 1 1 d . U . . .
C12 C 0.521(2) 0.5801(18) 0.6926(8) 0.051(6) Uani 1 1 d . U . . .
H12A H 0.451898 0.566490 0.694217 0.061 Uiso 1 1 calc R U . . .
C13 C 0.597(2) 0.652(2) 0.7279(11) 0.071(8) Uani 1 1 d . U . . .
H13A H 0.576586 0.684171 0.755563 0.085 Uiso 1 1 calc R U . . .
C14 C 0.692(2) 0.678(2) 0.7269(11) 0.064(7) Uani 1 1 d . U . . .
H14A H 0.739001 0.729059 0.752720 0.077 Uiso 1 1 calc R U . . .
C15 C 0.7276(19) 0.6333(18) 0.6879(9) 0.052(6) Uani 1 1 d . U . . .
H15A H 0.799282 0.655815 0.684928 0.063 Uiso 1 1 calc R U . . .
C16 C 0.6545(17) 0.5531(16) 0.6528(8) 0.037(5) Uani 1 1 d . U . . .
C17 C 0.4951(16) 0.1895(17) 0.6128(9) 0.032(5) Uani 1 1 d . U . . .
C22 C 0.835(3) 0.592(3) 1.000000 0.060(9) Uani 1 2 d S TU P . .
H22' H 0.821923 0.576705 0.958548 0.073 Uiso 0.5 1 calc R U P E -1
C22A C 0.951(5) 0.632(5) 1.000000 0.14(2) Uani 1 2 d S TU P G .
H22A H 0.987375 0.699605 0.981399 0.207 Uiso 0.5 1 calc R U P F -1
H22B H 0.975510 0.638312 1.039201 0.207 Uiso 0.5 1 calc R U P F -1
H22C H 0.964796 0.582964 0.979401 0.207 Uiso 0.5 1 calc R U P F -1
C22B C 0.751(6) 0.504(4) 1.020(2) 0.092(18) Uani 0.5 1 d . U P G -1
H22D H 0.763730 0.446357 1.017227 0.139 Uiso 0.5 1 calc R U P G -1
H22E H 0.738366 0.514337 1.059746 0.139 Uiso 0.5 1 calc R U P G -1
H22F H 0.689596 0.489177 0.997316 0.139 Uiso 0.5 1 calc R U P G -1
C23 C 0.600(3) 0.639(3) 0.8879(15) 0.066(10) Uiso 0.54(2) 1 d D U P H 1
H23A H 0.636010 0.673978 0.851942 0.079 Uiso 0.54(2) 1 calc R U P H 1
C23A C 0.508(4) 0.649(4) 0.895(2) 0.086(9) Uiso 0.54(2) 1 d D U P H 1
H23B H 0.462127 0.618777 0.862645 0.130 Uiso 0.54(2) 1 calc R U P H 1
H23C H 0.471447 0.612145 0.930000 0.130 Uiso 0.54(2) 1 calc R U P H 1
H23D H 0.528924 0.722075 0.898819 0.130 Uiso 0.54(2) 1 calc R U P H 1
C23B C 0.561(4) 0.527(3) 0.883(2) 0.086(9) Uiso 0.54(2) 1 d D U P H 1
H23E H 0.512868 0.499262 0.850691 0.130 Uiso 0.54(2) 1 calc R U P H 1
H23F H 0.618922 0.514992 0.876544 0.130 Uiso 0.54(2) 1 calc R U P H 1
H23G H 0.524709 0.492250 0.917808 0.130 Uiso 0.54(2) 1 calc R U P H 1
C23' C 0.563(2) 0.633(4) 0.939(2) 0.066(10) Uiso 0.46(2) 1 d D U P H 2
H23H H 0.537714 0.592086 0.974968 0.079 Uiso 0.46(2) 1 calc R U P H 2
C23C C 0.556(6) 0.723(4) 0.942(3) 0.086(9) Uiso 0.46(2) 1 d D U P H 2
H23I H 0.482660 0.704281 0.944686 0.130 Uiso 0.46(2) 1 calc R U P H 2
H23J H 0.592930 0.763406 0.975442 0.130 Uiso 0.46(2) 1 calc R U P H 2
H23K H 0.585964 0.764853 0.907695 0.130 Uiso 0.46(2) 1 calc R U P H 2
C23D C 0.507(5) 0.570(4) 0.891(2) 0.086(9) Uiso 0.46(2) 1 d D U P H 2
H23L H 0.432109 0.539333 0.897789 0.130 Uiso 0.46(2) 1 calc R U P H 2
H23M H 0.525971 0.612803 0.856824 0.130 Uiso 0.46(2) 1 calc R U P H 2
H23N H 0.523054 0.514531 0.885945 0.130 Uiso 0.46(2) 1 calc R U P H 2
C31 C 0.9045(17) 0.6988(16) 0.8432(8) 0.042(5) Uani 1 1 d . U . . .
C32 C 0.8789(18) 0.6200(18) 0.8028(9) 0.052(6) Uani 1 1 d . U . . .
H32A H 0.810018 0.563590 0.800996 0.063 Uiso 1 1 calc R U . . .
C33 C 0.952(2) 0.624(2) 0.7662(9) 0.060(7) Uani 1 1 d . U . . .
H33A H 0.931864 0.570974 0.738337 0.072 Uiso 1 1 calc R U . . .
C34 C 1.061(2) 0.709(2) 0.7693(11) 0.073(8) Uani 1 1 d . U . . .
H34A H 1.113387 0.710514 0.745588 0.087 Uiso 1 1 calc R U . . .
C35 C 1.082(2) 0.7839(18) 0.8084(9) 0.051(6) Uani 1 1 d . U . . .
H35A H 1.149117 0.842780 0.809275 0.061 Uiso 1 1 calc R U . . .
C36 C 1.0069(16) 0.7785(16) 0.8481(10) 0.038(5) Uani 1 1 d . U . . .
C37 C 0.8256(18) 0.9622(18) 0.8901(10) 0.035(5) Uani 1 1 d . U . . .

loop_
_atom_site_aniso_label
_atom_site_aniso_U_11
_atom_site_aniso_U_22
_atom_site_aniso_U_33
_atom_site_aniso_U_23
_atom_site_aniso_U_13
_atom_site_aniso_U_12
Nd1 0.0212(10) 0.0212(10) 0.0219(16) 0.000 0.000 0.0106(5)
Nd2 0.0221(10) 0.0221(10) 0.0209(16) 0.000 0.000 0.0111(5)
Ti1 0.0251(19) 0.0306(19) 0.039(2) -0.0015(14) 0.0059(14) 0.0150(16)
Ti2 0.027(2) 0.028(2) 0.0332(19) -0.0044(14) -0.0021(14) 0.0100(17)
O1 0.025(8) 0.025(8) 0.039(8) 0.000 0.000 0.012(7)
O2 0.032(9) 0.029(8) 0.057(9) 0.000 0.000 0.024(8)
O3 0.033(7) 0.039(8) 0.064(8) 0.009(6) 0.011(6) 0.017(6)
O4 0.045(7) 0.056(8) 0.047(7) -0.009(6) 0.009(6) 0.026(7)
O5 0.044(7) 0.036(8) 0.041(6) -0.004(5) 0.005(6) 0.025(6)
O6 0.034(7) 0.035(7) 0.031(6) 0.002(5) -0.002(5) 0.020(6)
O21 0.031(9) 0.025(8) 0.026(8) 0.000 0.000 0.011(7)
O22 0.035(9) 0.026(8) 0.040(7) 0.000 0.000 0.016(7)
O23 0.022(6) 0.036(7) 0.034(6) -0.005(5) -0.001(5) 0.002(5)
O24 0.028(7) 0.033(6) 0.035(5) -0.011(5) -0.007(5) 0.012(5)
O25 0.034(7) 0.032(6) 0.023(6) -0.010(5) 0.000(5) 0.018(6)
O26 0.037(7) 0.047(8) 0.029(6) -0.004(6) -0.006(5) 0.019(6)
C2 0.056(15) 0.047(14) 0.078(15) 0.000 0.000 0.030(12)
C2A 0.07(2) 0.07(2) 0.12(2) 0.000 0.000 0.043(19)
C2B 0.10(3) 0.06(2) 0.10(3) -0.004(18) -0.009(19) 0.07(2)
C11 0.054(10) 0.028(9) 0.035(9) 0.003(7) 0.013(8) 0.016(8)
C12 0.068(12) 0.044(10) 0.047(10) 0.001(8) 0.005(9) 0.033(9)
C13 0.086(13) 0.068(13) 0.053(10) -0.016(10) 0.001(10) 0.034(10)
C14 0.066(12) 0.066(12) 0.054(10) -0.028(10) -0.004(9) 0.029(10)
C15 0.047(11) 0.050(11) 0.046(10) -0.005(8) -0.005(8) 0.014(9)
C16 0.048(11) 0.037(10) 0.021(8) -0.010(7) 0.000(7) 0.018(8)
C17 0.026(9) 0.034(10) 0.029(8) -0.004(8) -0.001(7) 0.010(7)
C22 0.066(15) 0.052(14) 0.061(14) 0.000 0.000 0.028(11)
C22A 0.16(3) 0.14(3) 0.16(3) 0.000 0.000 0.10(3)
C22B 0.11(3) 0.08(3) 0.09(3) 0.009(19) 0.02(2) 0.05(2)
C31 0.050(10) 0.043(10) 0.039(9) -0.009(8) 0.001(8) 0.028(8)
C32 0.057(11) 0.046(10) 0.050(10) -0.024(8) -0.001(9) 0.023(9)
C33 0.058(12) 0.066(12) 0.043(10) -0.025(9) 0.002(9) 0.022(9)
C34 0.079(13) 0.079(13) 0.057(11) -0.031(10) 0.010(10) 0.036(10)
C35 0.050(11) 0.053(11) 0.049(10) -0.017(9) 0.000(8) 0.025(9)
C36 0.040(10) 0.039(10) 0.043(10) -0.004(8) 0.002(8) 0.025(8)
C37 0.036(10) 0.039(10) 0.040(10) 0.003(8) 0.000(8) 0.026(8)

loop_
_atom_type_symbol
_atom_type_description
_atom_type_scat_dispersion_real
_atom_type_scat_dispersion_imag
_atom_type_scat_source
C C 0.0181 0.0091 'International Tables Vol C Tables 4.2.6.8 and 6.1.1.4'
H H 0.0000 0.0000 'International Tables Vol C Tables 4.2.6.8 and 6.1.1.4'
O O 0.0492 0.0322 'International Tables Vol C Tables 4.2.6.8 and 6.1.1.4'
Ti Ti 0.2191 1.8069 'International Tables Vol C Tables 4.2.6.8 and 6.1.1.4'
Nd Nd -3.1807 10.9079 'International Tables Vol C Tables 4.2.6.8 and 6.1.1.4'

loop_
_geom_angle_atom_site_label_1
_geom_angle_atom_site_label_2
_geom_angle_atom_site_label_3
_geom_angle
_geom_angle_site_symmetry_1
_geom_angle_site_symmetry_3
O1 Nd1 O1 120.000(3) 2_655 .
O1 Nd1 O1 120.002(3) 2_655 3_665
O1 Nd1 O1 119.998(2) . 3_665
O1 Nd1 O6 135.9(3) 2_655 .
O1 Nd1 O6 65.1(4) . .
O1 Nd1 O6 72.7(4) 3_665 .
O1 Nd1 O6 72.7(4) 2_655 3_665
O1 Nd1 O6 135.9(3) . 3_665
O1 Nd1 O6 65.1(4) 3_665 3_665
O6 Nd1 O6 77.4(4) . 3_665
O1 Nd1 O6 65.1(4) 2_655 5_656
O1 Nd1 O6 72.7(4) . 5_656
O1 Nd1 O6 135.9(3) 3_665 5_656
O6 Nd1 O6 137.7(2) . 5_656
O6 Nd1 O6 137.68(19) 3_665 5_656
O1 Nd1 O6 72.7(4) 2_655 6_666
O1 Nd1 O6 135.9(3) . 6_666
O1 Nd1 O6 65.1(4) 3_665 6_666
O6 Nd1 O6 137.7(2) . 6_666
O6 Nd1 O6 87.6(5) 3_665 6_666
O6 Nd1 O6 77.4(4) 5_656 6_666
O1 Nd1 O6 65.1(4) 2_655 2_655
O1 Nd1 O6 72.7(4) . 2_655
O1 Nd1 O6 135.9(3) 3_665 2_655
O6 Nd1 O6 77.4(4) . 2_655
O6 Nd1 O6 77.4(4) 3_665 2_655
O6 Nd1 O6 87.6(5) 5_656 2_655
O6 Nd1 O6 137.68(19) 6_666 2_655
O1 Nd1 O6 135.9(3) 2_655 4_556
O1 Nd1 O6 65.1(4) . 4_556
O1 Nd1 O6 72.7(4) 3_665 4_556
O6 Nd1 O6 87.6(5) . 4_556
O6 Nd1 O6 137.7(2) 3_665 4_556
O6 Nd1 O6 77.4(4) 5_656 4_556
O6 Nd1 O6 77.4(4) 6_666 4_556
O6 Nd1 O6 137.7(2) 2_655 4_556
O1 Nd1 Ti1 130.2(4) 2_655 4_556
O1 Nd1 Ti1 28.7(2) . 4_556
O1 Nd1 Ti1 103.4(4) 3_665 4_556
O6 Nd1 Ti1 77.2(3) . 4_556
O6 Nd1 Ti1 154.3(3) 3_665 4_556
O6 Nd1 Ti1 66.9(3) 5_656 4_556
O6 Nd1 Ti1 108.9(3) 6_666 4_556
O6 Nd1 Ti1 100.7(3) 2_655 4_556
O6 Nd1 Ti1 37.1(3) 4_556 4_556
O1 Nd1 Ti1 103.4(4) 2_655 3_665
O1 Nd1 Ti1 130.2(4) . 3_665
O1 Nd1 Ti1 28.7(2) 3_665 3_665
O6 Nd1 Ti1 66.9(3) . 3_665
O6 Nd1 Ti1 37.1(3) 3_665 3_665
O6 Nd1 Ti1 154.3(3) 5_656 3_665
O6 Nd1 Ti1 77.2(3) 6_666 3_665
O6 Nd1 Ti1 108.9(3) 2_655 3_665
O6 Nd1 Ti1 100.7(3) 4_556 3_665
Ti1 Nd1 Ti1 125.93(3) 4_556 3_665
O1 Nd1 Ti1 103.4(4) 2_655 6_666
O1 Nd1 Ti1 130.2(4) . 6_666
O1 Nd1 Ti1 28.7(2) 3_665 6_666
O6 Nd1 Ti1 100.7(3) . 6_666
O6 Nd1 Ti1 77.2(3) 3_665 6_666
O6 Nd1 Ti1 108.9(3) 5_656 6_666
O6 Nd1 Ti1 37.1(3) 6_666 6_666
O6 Nd1 Ti1 154.3(3) 2_655 6_666
O6 Nd1 Ti1 66.9(3) 4_556 6_666
Ti1 Nd1 Ti1 103.86(6) 4_556 6_666
Ti1 Nd1 Ti1 49.26(11) 3_665 6_666
O21 Nd2 O21 120.000(17) 3_675 2_765
O21 Nd2 O21 120.000(7) 3_675 .
O21 Nd2 O21 120.000(6) 2_765 .
O21 Nd2 O25 136.3(3) 3_675 .
O21 Nd2 O25 72.1(4) 2_765 .
O21 Nd2 O25 65.5(4) . .
O21 Nd2 O25 72.1(4) 3_675 5_767
O21 Nd2 O25 65.5(4) 2_765 5_767
O21 Nd2 O25 136.3(3) . 5_767
O25 Nd2 O25 137.5(2) . 5_767
O21 Nd2 O25 65.5(4) 3_675 3_675
O21 Nd2 O25 136.3(3) 2_765 3_675
O21 Nd2 O25 72.1(4) . 3_675
O25 Nd2 O25 77.8(4) . 3_675
O25 Nd2 O25 137.5(2) 5_767 3_675
O21 Nd2 O25 65.5(4) 3_675 6_677
O21 Nd2 O25 136.3(3) 2_765 6_677
O21 Nd2 O25 72.1(4) . 6_677
O25 Nd2 O25 137.5(2) . 6_677
O25 Nd2 O25 77.8(4) 5_767 6_677
O25 Nd2 O25 87.0(6) 3_675 6_677
O21 Nd2 O25 72.1(4) 3_675 2_765
O21 Nd2 O25 65.5(4) 2_765 2_765
O21 Nd2 O25 136.3(3) . 2_765
O25 Nd2 O25 77.8(4) . 2_765
O25 Nd2 O25 87.0(6) 5_767 2_765
O25 Nd2 O25 77.8(4) 3_675 2_765
O25 Nd2 O25 137.5(2) 6_677 2_765
O21 Nd2 O25 136.3(3) 3_675 4_557
O21 Nd2 O25 72.1(4) 2_765 4_557
O21 Nd2 O25 65.5(4) . 4_557
O25 Nd2 O25 87.0(6) . 4_557
O25 Nd2 O25 77.8(4) 5_767 4_557
O25 Nd2 O25 137.5(2) 3_675 4_557
O25 Nd2 O25 77.8(4) 6_677 4_557
O25 Nd2 O25 137.5(2) 2_765 4_557
O21 Nd2 Ti2 102.8(4) 3_675 5_767
O21 Nd2 Ti2 29.0(3) 2_765 5_767
O21 Nd2 Ti2 130.8(4) . 5_767
O25 Nd2 Ti2 100.4(3) . 5_767
O25 Nd2 Ti2 37.1(3) 5_767 5_767
O25 Nd2 Ti2 154.5(3) 3_675 5_767
O25 Nd2 Ti2 109.3(3) 6_677 5_767
O25 Nd2 Ti2 76.9(3) 2_765 5_767
O25 Nd2 Ti2 67.0(3) 4_557 5_767
O21 Nd2 Ti2 130.8(4) 3_675 4_557
O21 Nd2 Ti2 102.8(4) 2_765 4_557
O21 Nd2 Ti2 29.0(2) . 4_557
O25 Nd2 Ti2 76.9(3) . 4_557
O25 Nd2 Ti2 109.3(3) 5_767 4_557
O25 Nd2 Ti2 100.4(3) 3_675 4_557
O25 Nd2 Ti2 67.0(3) 6_677 4_557
O25 Nd2 Ti2 154.5(3) 2_765 4_557
O25 Nd2 Ti2 37.1(3) 4_557 4_557
Ti2 Nd2 Ti2 103.98(6) 5_767 4_557
O21 Nd2 Ti2 29.0(2) 3_675 6_677
O21 Nd2 Ti2 130.8(4) 2_765 6_677
O21 Nd2 Ti2 102.8(4) . 6_677
O25 Nd2 Ti2 154.5(3) . 6_677
O25 Nd2 Ti2 67.0(3) 5_767 6_677
O25 Nd2 Ti2 76.9(3) 3_675 6_677
O25 Nd2 Ti2 37.1(3) 6_677 6_677
O25 Nd2 Ti2 100.4(3) 2_765 6_677
O25 Nd2 Ti2 109.3(3) 4_557 6_677
Ti2 Nd2 Ti2 103.98(6) 5_767 6_677
Ti2 Nd2 Ti2 103.98(6) 4_557 6_677
O3 Ti1 O4 94.7(7) . .
O3 Ti1 O1 104.2(7) . .
O4 Ti1 O1 160.3(7) . .
O3 Ti1 O2 97.9(7) . .
O4 Ti1 O2 96.3(6) . .
O1 Ti1 O2 75.9(6) . .
O3 Ti1 O5 91.0(6) . .
O4 Ti1 O5 95.5(6) . .
O1 Ti1 O5 89.7(6) . .
O2 Ti1 O5 164.5(6) . .
O3 Ti1 O6 170.5(5) . .
O4 Ti1 O6 81.9(6) . .
O1 Ti1 O6 80.2(6) . .
O2 Ti1 O6 91.2(6) . .
O5 Ti1 O6 80.7(5) . .
O3 Ti1 Ti1 91.0(5) . 4_556
O4 Ti1 Ti1 137.7(5) . 4_556
O1 Ti1 Ti1 38.3(4) . 4_556
O2 Ti1 Ti1 41.4(4) . 4_556
O5 Ti1 Ti1 126.3(4) . 4_556
O6 Ti1 Ti1 97.5(3) . 4_556
O3 Ti1 Nd1 137.2(5) . .
O4 Ti1 Nd1 127.1(5) . .
O1 Ti1 Nd1 35.9(5) . .
O2 Ti1 Nd1 87.2(4) . .
O5 Ti1 Nd1 77.7(4) . .
O6 Ti1 Nd1 45.2(3) . .
Ti1 Ti1 Nd1 65.37(5) 4_556 .
O23 Ti2 O24 93.8(6) . .
O23 Ti2 O21 103.3(7) . .
O24 Ti2 O21 162.5(7) . .
O23 Ti2 O22 96.3(7) . .
O24 Ti2 O22 98.1(6) . .
O21 Ti2 O22 76.7(6) . .
O23 Ti2 O26 92.9(6) . .
O24 Ti2 O26 93.2(6) . .
O21 Ti2 O26 89.6(6) . .
O22 Ti2 O26 165.0(6) . .
O23 Ti2 O25 171.6(5) . .
O24 Ti2 O25 82.0(5) . .
O21 Ti2 O25 81.5(6) . .
O22 Ti2 O25 91.5(6) . .
O26 Ti2 O25 80.1(6) . .
O23 Ti2 Ti2 90.9(4) . 4_557
O24 Ti2 Ti2 139.6(4) . 4_557
O21 Ti2 Ti2 38.2(5) . 4_557
O22 Ti2 Ti2 41.6(4) . 4_557
O26 Ti2 Ti2 126.6(4) . 4_557
O25 Ti2 Ti2 97.0(3) . 4_557
O23 Ti2 Nd2 138.4(5) . .
O24 Ti2 Nd2 126.6(4) . .
O21 Ti2 Nd2 37.6(5) . .
O22 Ti2 Nd2 87.9(4) . .
O26 Ti2 Nd2 77.4(4) . .
O25 Ti2 Nd2 44.7(3) . .
Ti2 Ti2 Nd2 65.48(5) 4_557 .
Ti1 O1 Ti1 103.4(9) 4_556 .
Ti1 O1 Nd1 115.4(6) 4_556 .
Ti1 O1 Nd1 115.4(6) . .
C2 O2 Ti1 130.1(5) . .
C2 O2 Ti1 130.1(5) . 4_556
Ti1 O2 Ti1 97.1(7) . 4_556
C3' O3 Ti1 170(2) . .
C3 O3 Ti1 139(2) . .
C11 O4 Ti1 140.1(13) . .
C17 O5 Ti1 140.0(15) . .
C17 O6 Ti1 131.8(13) 3_665 .
C17 O6 Nd1 130.3(13) 3_665 .
Ti1 O6 Nd1 97.7(4) . .
Ti2 O21 Ti2 103.7(9) 4_557 .
Ti2 O21 Nd2 113.4(6) 4_557 .
Ti2 O21 Nd2 113.4(6) . .
C22 O22 Ti2 130.3(5) . 4_557
C22 O22 Ti2 130.3(5) . .
Ti2 O22 Ti2 96.8(8) 4_557 .
C23' O23 Ti2 171(2) . .
C23 O23 Ti2 130.7(18) . .
C31 O24 Ti2 140.1(12) . .
C37 O25 Ti2 131.0(13) 2_765 .
C37 O25 Nd2 130.6(13) 2_765 .
Ti2 O25 Nd2 98.2(4) . .
C37 O26 Ti2 136.5(17) . .
C2B C2 C2A 134(3) . .
C2B C2 O2 112(3) . .
C2A C2 O2 110(3) . .
C2B C2 H2A 96.0 . .
C2A C2 H2A 96.0 . .
O2 C2 H2A 96.0 . .
C2 C2A H2AA 109.5 . .
C2 C2A H2AB 109.5 . .
H2AA C2A H2AB 109.5 . .
C2 C2A H2AC 109.5 . .
H2AA C2A H2AC 109.5 . .
H2AB C2A H2AC 109.5 . .
C2 C2B H2BA 109.5 . .
C2 C2B H2BB 109.5 . .
H2BA C2B H2BB 109.5 . .
C2 C2B H2BC 109.5 . .
H2BA C2B H2BC 109.5 . .
H2BB C2B H2BC 109.5 . .
C3B C3 O3 110(3) . .
C3B C3 C3A 113(3) . .
O3 C3 C3A 112(3) . .
C3B C3 H3 107.3 . .
O3 C3 H3 107.3 . .
C3A C3 H3 107.3 . .
C3 C3A H3AA 109.5 . .
C3 C3A H3AB 109.5 . .
H3AA C3A H3AB 109.5 . .
C3 C3A H3AC 109.5 . .
H3AA C3A H3AC 109.5 . .
H3AB C3A H3AC 109.5 . .
C3 C3B H3BA 109.5 . .
C3 C3B H3BB 109.5 . .
H3BA C3B H3BB 109.5 . .
C3 C3B H3BC 109.5 . .
H3BA C3B H3BC 109.5 . .
H3BB C3B H3BC 109.5 . .
C3B' C3' C3A' 113(3) . .
C3B' C3' O3 115(3) . .
C3A' C3' O3 113(3) . .
C3B' C3' H3A' 104.7 . .
C3A' C3' H3A' 104.7 . .
O3 C3' H3A' 104.7 . .
C3' C3A' H3AD 109.5 . .
C3' C3A' H3AE 109.5 . .
H3AD C3A' H3AE 109.5 . .
C3' C3A' H3AF 109.5 . .
H3AD C3A' H3AF 109.5 . .
H3AE C3A' H3AF 109.5 . .
C3' C3B' H3BD 109.5 . .
C3' C3B' H3BE 109.5 . .
H3BD C3B' H3BE 109.5 . .
C3' C3B' H3BF 109.5 . .
H3BD C3B' H3BF 109.5 . .
H3BE C3B' H3BF 109.5 . .
O4 C11 C16 122.2(18) . .
O4 C11 C12 118(2) . .
C16 C11 C12 120(2) . .
C13 C12 C11 116(3) . .
C13 C12 H12A 121.8 . .
C11 C12 H12A 121.8 . .
C14 C13 C12 126(3) . .
C14 C13 H13A 117.0 . .
C12 C13 H13A 117.0 . .
C13 C14 C15 120(3) . .
C13 C14 H14A 120.0 . .
C15 C14 H14A 120.0 . .
C14 C15 C16 118(2) . .
C14 C15 H15A 120.8 . .
C16 C15 H15A 120.8 . .
C11 C16 C15 119(2) . .
C11 C16 C17 123.6(19) . 3_665
C15 C16 C17 117(2) . 3_665
O5 C17 O6 121(2) . 2_655
O5 C17 C16 119.3(19) . 2_655
O6 C17 C16 119.9(19) 2_655 2_655
C22B C22 O22 119(4) . .
C22B C22 C22A 134(5) . .
O22 C22 C22A 102(4) . .
C22B C22 H22' 97.8 . .
O22 C22 H22' 97.8 . .
C22A C22 H22' 97.8 . .
C22 C22A H22A 109.5 . .
C22 C22A H22B 109.5 . .
H22A C22A H22B 109.5 . .
C22 C22A H22C 109.5 . .
H22A C22A H22C 109.5 . .
H22B C22A H22C 109.5 . .
C22 C22B H22D 109.5 . .
C22 C22B H22E 109.5 . .
H22D C22B H22E 109.5 . .
C22 C22B H22F 109.5 . .
H22D C22B H22F 109.5 . .
H22E C22B H22F 109.5 . .
O23 C23 C23A 112(3) . .
O23 C23 C23B 111(3) . .
C23A C23 C23B 105(2) . .
O23 C23 H23A 109.5 . .
C23A C23 H23A 109.5 . .
C23B C23 H23A 109.5 . .
C23 C23A H23B 109.5 . .
C23 C23A H23C 109.5 . .
H23B C23A H23C 109.5 . .
C23 C23A H23D 109.5 . .
H23B C23A H23D 109.5 . .
H23C C23A H23D 109.5 . .
C23 C23B H23E 109.5 . .
C23 C23B H23F 109.5 . .
H23E C23B H23F 109.5 . .
C23 C23B H23G 109.5 . .
H23E C23B H23G 109.5 . .
H23F C23B H23G 109.5 . .
O23 C23' C23C 97(4) . .
O23 C23' C23D 116(4) . .
C23C C23' C23D 111(3) . .
O23 C23' H23H 110.6 . .
C23C C23' H23H 110.6 . .
C23D C23' H23H 110.6 . .
C23' C23C H23I 109.5 . .
C23' C23C H23J 109.5 . .
H23I C23C H23J 109.5 . .
C23' C23C H23K 109.5 . .
H23I C23C H23K 109.5 . .
H23J C23C H23K 109.5 . .
C23' C23D H23L 109.5 . .
C23' C23D H23M 109.5 . .
H23L C23D H23M 109.5 . .
C23' C23D H23N 109.5 . .
H23L C23D H23N 109.5 . .
H23M C23D H23N 109.5 . .
O24 C31 C36 122.8(17) . .
O24 C31 C32 117.8(19) . .
C36 C31 C32 119(2) . .
C33 C32 C31 121(2) . .
C33 C32 H32A 119.5 . .
C31 C32 H32A 119.5 . .
C32 C33 C34 121(2) . .
C32 C33 H33A 119.6 . .
C34 C33 H33A 119.6 . .
C35 C34 C33 116(2) . .
C35 C34 H34A 122.1 . .
C33 C34 H34A 122.1 . .
C34 C35 C36 123(2) . .
C34 C35 H35A 118.4 . .
C36 C35 H35A 118.4 . .
C31 C36 C35 119(2) . .
C31 C36 C37 121.4(19) . 2_765
C35 C36 C37 119(2) . 2_765
O25 C37 O26 123(2) 3_675 .
O25 C37 C36 122.5(19) 3_675 3_675
O26 C37 C36 114(2) . 3_675

loop_
_geom_bond_atom_site_label_1
_geom_bond_atom_site_label_2
_geom_bond_distance
_geom_bond_site_symmetry_2
Nd1 O1 2.332(18) 2_655
Nd1 O1 2.332(18) .
Nd1 O1 2.332(18) 3_665
Nd1 O6 2.571(12) .
Nd1 O6 2.571(12) 3_665
Nd1 O6 2.571(12) 5_656
Nd1 O6 2.571(12) 6_666
Nd1 O6 2.571(12) 2_655
Nd1 O6 2.571(12) 4_556
Nd1 Ti1 3.589(3) 4_556
Nd1 Ti1 3.589(3) 3_665
Nd1 Ti1 3.589(3) 6_666
Nd2 O21 2.391(18) 3_675
Nd2 O21 2.391(18) 2_765
Nd2 O21 2.391(19) .
Nd2 O25 2.554(11) .
Nd2 O25 2.554(11) 5_767
Nd2 O25 2.554(11) 3_675
Nd2 O25 2.554(11) 6_677
Nd2 O25 2.554(11) 2_765
Nd2 O25 2.554(11) 4_557
Nd2 Ti2 3.596(3) 5_767
Nd2 Ti2 3.596(3) 4_557
Nd2 Ti2 3.596(3) 6_677
Ti1 O3 1.763(14) .
Ti1 O4 1.875(14) .
Ti1 O1 1.906(11) .
Ti1 O2 1.995(11) .
Ti1 O5 2.022(14) .
Ti1 O6 2.183(14) .
Ti1 Ti1 2.991(7) 4_556
Ti2 O23 1.773(13) .
Ti2 O24 1.861(12) .
Ti2 O21 1.898(12) .
Ti2 O22 1.995(13) .
Ti2 O26 2.033(15) .
Ti2 O25 2.192(14) .
Ti2 Ti2 2.985(6) 4_557
O2 C2 1.53(4) .
O3 C3' 1.42(3) .
O3 C3 1.43(3) .
O4 C11 1.35(2) .
O5 C17 1.24(3) .
O6 C17 1.32(2) 3_665
O22 C22 1.43(4) .
O23 C23' 1.41(3) .
O23 C23 1.46(3) .
O24 C31 1.35(2) .
O25 C37 1.27(3) 2_765
O26 C37 1.27(2) .
C2 C2B 1.51(6) .
C2 C2A 1.52(6) .
C2 H2A 1.0000 .
C2A H2AA 0.9800 .
C2A H2AB 0.9800 .
C2A H2AC 0.9800 .
C2B H2BA 0.9800 .
C2B H2BB 0.9800 .
C2B H2BC 0.9800 .
C3 C3B 1.41(3) .
C3 C3A 1.43(3) .
C3 H3 1.0000 .
C3A H3AA 0.9800 .
C3A H3AB 0.9800 .
C3A H3AC 0.9800 .
C3B H3BA 0.9800 .
C3B H3BB 0.9800 .
C3B H3BC 0.9800 .
C3' C3B' 1.41(3) .
C3' C3A' 1.42(3) .
C3' H3A' 1.0000 .
C3A' H3AD 0.9800 .
C3A' H3AE 0.9800 .
C3A' H3AF 0.9800 .
C3B' H3BD 0.9800 .
C3B' H3BE 0.9800 .
C3B' H3BF 0.9800 .
C11 C16 1.39(3) .
C11 C12 1.39(3) .
C12 C13 1.38(4) .
C12 H12A 0.9500 .
C13 C14 1.26(4) .
C13 H13A 0.9500 .
C14 C15 1.39(3) .
C14 H14A 0.9500 .
C15 C16 1.42(3) .
C15 H15A 0.9500 .
C16 C17 1.48(3) 3_665
C22 C22B 1.37(7) .
C22 C22A 1.53(7) .
C22 H22' 1.0000 .
C22A H22A 0.9800 .
C22A H22B 0.9800 .
C22A H22C 0.9800 .
C22B H22D 0.9800 .
C22B H22E 0.9800 .
C22B H22F 0.9800 .
C23 C23A 1.47(3) .
C23 C23B 1.47(3) .
C23 H23A 1.0000 .
C23A H23B 0.9800 .
C23A H23C 0.9800 .
C23A H23D 0.9800 .
C23B H23E 0.9800 .
C23B H23F 0.9800 .
C23B H23G 0.9800 .
C23' C23C 1.41(3) .
C23' C23D 1.44(3) .
C23' H23H 1.0000 .
C23C H23I 0.9800 .
C23C H23J 0.9800 .
C23C H23K 0.9800 .
C23D H23L 0.9800 .
C23D H23M 0.9800 .
C23D H23N 0.9800 .
C31 C36 1.40(3) .
C31 C32 1.41(3) .
C32 C33 1.37(3) .
C32 H32A 0.9500 .
C33 C34 1.49(4) .
C33 H33A 0.9500 .
C34 C35 1.36(3) .
C34 H34A 0.9500 .
C35 C36 1.43(3) .
C35 H35A 0.9500 .
C36 C37 1.49(3) 2_765
